data_7122890
loop_
_publ_author_name
'Lu, Liang-Qiu'
'Liu, Jie'
'Li, Miao-Miao'
'Qu, Bao-Le'
'Xiao, Wen-Jing'

_publ_section_title
;
 Photoinduced Wolff rearrangement/Pd-catalyzed [3+2] cycloaddition
 sequence: an unexpected route to tetrahydrofurans
;
_journal_name_full 'Chemical Communications'
_journal_paper_doi 10.1039/C8CC10157D
_journal_year 2019
_chemical_formula_sum 'C16 H13 Br N2 O'
_chemical_formula_weight 329.19
_space_group_crystal_system monoclinic
_space_group_IT_number 14
_space_group_name_Hall '-P 2ybc'
_space_group_name_H-M_alt 'P 1 21/c 1'
_symmetry_space_group_name_Hall '-P 2ybc'
_symmetry_space_group_name_H-M 'P 1 21/c 1'
_atom_sites_solution_hydrogens geom
_audit_creation_method SHELXL-2014/7
_audit_update_record
;
2018-07-13 deposited with the CCDC.
2019-01-21 downloaded from the CCDC.
;
_cell_angle_alpha 90
_cell_angle_beta 97.9770(10)
_cell_angle_gamma 90
_cell_formula_units_Z 4
_cell_length_a 15.3670(4)
_cell_length_b 11.7885(3)
_cell_length_c 8.5930(3)
_cell_measurement_reflns_used 9978
_cell_measurement_temperature 297(2)
_cell_measurement_theta_max 60.58
_cell_measurement_theta_min 2.90
_cell_volume 1541.59(8)
_computing_cell_refinement 'Bruker SAINT'
_computing_data_collection 'Bruker APEX2'
_computing_data_reduction 'Bruker SAINT'
_computing_molecular_graphics 'Bruker SHELXTL'
_computing_publication_material 'Bruker SHELXTL'
_computing_structure_refinement 'SHELXL-2014/7 (Sheldrick, 2014)'
_computing_structure_solution 'SHELXS-97 (Sheldrick, 2008)'
_diffrn_ambient_temperature 297(2)
_diffrn_measured_fraction_theta_full 0.963
_diffrn_measured_fraction_theta_max 0.963
_diffrn_measurement_device_type 'Bruker APEX-II CCD'
_diffrn_measurement_method '\f and \w scans'
_diffrn_radiation_type CuK\a
_diffrn_radiation_wavelength 1.54178
_diffrn_reflns_av_R_equivalents 0.0500
_diffrn_reflns_av_unetI/netI 0.0260
_diffrn_reflns_Laue_measured_fraction_full 0.963
_diffrn_reflns_Laue_measured_fraction_max 0.963
_diffrn_reflns_limit_h_max 17
_diffrn_reflns_limit_h_min -16
_diffrn_reflns_limit_k_max 13
_diffrn_reflns_limit_k_min -13
_diffrn_reflns_limit_l_max 9
_diffrn_reflns_limit_l_min -8
_diffrn_reflns_number 20378
_diffrn_reflns_point_group_measured_fraction_full 0.963
_diffrn_reflns_point_group_measured_fraction_max 0.963
_diffrn_reflns_theta_full 60.929
_diffrn_reflns_theta_max 60.929
_diffrn_reflns_theta_min 2.904
_exptl_absorpt_coefficient_mu 3.606
_exptl_absorpt_correction_type none
_exptl_crystal_colour colorless
_exptl_crystal_density_diffrn 1.418
_exptl_crystal_description block
_exptl_crystal_F_000 664
_exptl_crystal_size_max 0.150
_exptl_crystal_size_mid 0.120
_exptl_crystal_size_min 0.100
_refine_diff_density_max 0.581
_refine_diff_density_min -0.408
_refine_diff_density_rms 0.056
_refine_ls_extinction_method none
_refine_ls_goodness_of_fit_ref 1.055
_refine_ls_hydrogen_treatment constr
_refine_ls_matrix_type full
_refine_ls_number_parameters 182
_refine_ls_number_reflns 2265
_refine_ls_number_restraints 0
_refine_ls_restrained_S_all 1.055
_refine_ls_R_factor_all 0.0607
_refine_ls_R_factor_gt 0.0592
_refine_ls_shift/su_max 0.001
_refine_ls_shift/su_mean 0.000
_refine_ls_structure_factor_coef Fsqd
_refine_ls_weighting_details 'w=1/[\s^2^(Fo^2^)+(0.0825P)^2^+1.6903P] where P=(Fo^2^+2Fc^2^)/3'
_refine_ls_weighting_scheme calc
_refine_ls_wR_factor_gt 0.1674
_refine_ls_wR_factor_ref 0.1689
_reflns_Friedel_coverage 0.000
_reflns_number_gt 2153
_reflns_number_total 2265
_reflns_threshold_expression 'I > 2\s(I)'
_cod_data_source_file c8cc10157d2.cif
_cod_data_source_block cu_180328D_0m
_cod_database_code 7122890
_shelx_shelxl_version_number 2014/7
_shelx_space_group_comment
; 
The symmetry employed for this shelxl refinement is uniquely defined 
by the following loop, which should always be used as a source of 
symmetry information in preference to the above space-group names. 
They are only intended as comments. 
;
_shelx_estimated_absorpt_t_min 0.614
_shelx_estimated_absorpt_t_max 0.714

loop_
_space_group_symop_operation_xyz
'x, y, z'
'-x, y+1/2, -z+1/2'
'-x, -y, -z'
'x, -y-1/2, z-1/2'

loop_
_atom_site_label
_atom_site_type_symbol
_atom_site_fract_x
_atom_site_fract_y
_atom_site_fract_z
_atom_site_U_iso_or_equiv
_atom_site_adp_type
_atom_site_occupancy
_atom_site_site_symmetry_order
_atom_site_calc_flag
_atom_site_refinement_flags_posn
_atom_site_refinement_flags_adp
Br1 Br 0.67294(4) 0.88080(8) 0.26493(12) 0.1509(5) Uani 1 1 d . .
C1 C 0.5560(3) 0.8782(5) 0.3155(7) 0.0879(15) Uani 1 1 d . .
C2 C 0.5016(3) 0.9658(5) 0.2699(7) 0.0932(15) Uani 1 1 d . .
H2 H 0.5216 1.0270 0.2167 0.112 Uiso 1 1 calc R U
C3 C 0.4164(3) 0.9638(4) 0.3027(6) 0.0780(12) Uani 1 1 d . .
H3 H 0.3795 1.0245 0.2710 0.094 Uiso 1 1 calc R U
C4 C 0.3844(2) 0.8744(3) 0.3813(4) 0.0569(9) Uani 1 1 d . .
C5 C 0.4432(3) 0.7874(4) 0.4295(6) 0.0765(12) Uani 1 1 d . .
H5 H 0.4249 0.7265 0.4857 0.092 Uiso 1 1 calc R U
C6 C 0.5285(3) 0.7901(5) 0.3952(7) 0.0976(17) Uani 1 1 d . .
H6 H 0.5668 0.7310 0.4273 0.117 Uiso 1 1 calc R U
C7 C 0.2931(2) 0.8686(3) 0.4174(4) 0.0541(8) Uani 1 1 d . .
C8 C 0.2770(3) 0.8013(4) 0.5595(5) 0.0824(13) Uani 1 1 d . .
H8A H 0.2221 0.8240 0.5912 0.124 Uiso 1 1 calc R U
H8B H 0.3237 0.8150 0.6438 0.124 Uiso 1 1 calc R U
H8C H 0.2749 0.7219 0.5341 0.124 Uiso 1 1 calc R U
C9 C 0.2259(2) 0.9177(3) 0.3277(4) 0.0478(7) Uani 1 1 d . .
C10 C 0.1287(2) 0.9158(3) 0.3507(4) 0.0474(7) Uani 1 1 d . .
C11 C 0.0838(2) 0.9775(3) 0.2018(4) 0.0525(8) Uani 1 1 d . .
H11A H 0.0625 0.9240 0.1195 0.063 Uiso 1 1 calc R U
H11B H 0.0352 1.0242 0.2250 0.063 Uiso 1 1 calc R U
C12 C 0.1575(2) 1.0490(3) 0.1562(4) 0.0571(9) Uani 1 1 d . .
H12 H 0.1639 1.1177 0.2211 0.068 Uiso 1 1 calc R U
C13 C 0.0934(2) 0.7999(3) 0.3577(4) 0.0592(9) Uani 1 1 d . .
C14 C 0.1142(2) 0.9797(3) 0.4929(5) 0.0564(9) Uani 1 1 d . .
C15 C 0.1476(2) 1.0804(3) -0.0101(4) 0.0602(9) Uani 1 1 d . .
H15 H 0.1507 1.0228 -0.0830 0.072 Uiso 1 1 calc R U
C16 C 0.1350(3) 1.1821(4) -0.0626(6) 0.0863(13) Uani 1 1 d . .
H16A H 0.1316 1.2418 0.0069 0.104 Uiso 1 1 calc R U
H16B H 0.1294 1.1959 -0.1701 0.104 Uiso 1 1 calc R U
N1 N 0.0667(3) 0.7109(3) 0.3577(5) 0.0878(11) Uani 1 1 d . .
N2 N 0.1032(2) 1.0325(3) 0.5987(4) 0.0808(10) Uani 1 1 d . .
O1 O 0.23417(15) 0.9774(2) 0.1955(3) 0.0594(6) Uani 1 1 d . .

loop_
_atom_site_aniso_label
_atom_site_aniso_U_11
_atom_site_aniso_U_22
_atom_site_aniso_U_33
_atom_site_aniso_U_23
_atom_site_aniso_U_13
_atom_site_aniso_U_12
Br1 0.0429(4) 0.1789(9) 0.2333(11) -0.0492(6) 0.0279(4) -0.0056(3)
C1 0.039(2) 0.102(4) 0.120(4) -0.030(3) 0.000(2) -0.002(2)
C2 0.045(2) 0.103(3) 0.131(4) 0.005(3) 0.011(2) -0.013(2)
C3 0.042(2) 0.077(3) 0.113(3) 0.011(2) 0.003(2) 0.0013(18)
C4 0.0415(19) 0.058(2) 0.068(2) -0.0060(16) -0.0038(15) 0.0038(15)
C5 0.052(2) 0.073(2) 0.099(3) 0.000(2) -0.007(2) 0.0133(19)
C6 0.049(3) 0.094(3) 0.142(5) -0.021(3) -0.017(3) 0.022(2)
C7 0.045(2) 0.0504(18) 0.065(2) 0.0050(15) -0.0007(15) 0.0038(14)
C8 0.072(3) 0.091(3) 0.081(3) 0.034(2) 0.001(2) 0.007(2)
C9 0.0414(18) 0.0447(16) 0.0580(19) 0.0042(14) 0.0090(13) 0.0002(13)
C10 0.0388(17) 0.0456(16) 0.0588(19) 0.0028(14) 0.0098(13) -0.0017(13)
C11 0.0389(18) 0.0561(18) 0.063(2) 0.0093(15) 0.0093(14) 0.0060(14)
C12 0.048(2) 0.0584(19) 0.065(2) 0.0104(16) 0.0099(15) 0.0055(15)
C13 0.053(2) 0.051(2) 0.074(2) 0.0066(16) 0.0116(16) -0.0031(16)
C14 0.045(2) 0.061(2) 0.065(2) 0.0015(17) 0.0145(15) -0.0041(15)
C15 0.055(2) 0.064(2) 0.062(2) 0.0063(16) 0.0120(16) 0.0060(17)
C16 0.117(4) 0.060(2) 0.085(3) 0.016(2) 0.024(3) 0.004(2)
N1 0.079(3) 0.058(2) 0.125(3) 0.0085(19) 0.013(2) -0.0155(18)
N2 0.074(2) 0.097(3) 0.075(2) -0.019(2) 0.0236(18) -0.0054(19)
O1 0.0401(13) 0.0751(15) 0.0649(15) 0.0222(12) 0.0136(10) 0.0073(11)

loop_
_atom_type_symbol
_atom_type_description
_atom_type_scat_dispersion_real
_atom_type_scat_dispersion_imag
_atom_type_scat_source
C C 0.0181 0.0091 'International Tables Vol C Tables 4.2.6.8 and 6.1.1.4'
H H 0.0000 0.0000 'International Tables Vol C Tables 4.2.6.8 and 6.1.1.4'
N N 0.0311 0.0180 'International Tables Vol C Tables 4.2.6.8 and 6.1.1.4'
O O 0.0492 0.0322 'International Tables Vol C Tables 4.2.6.8 and 6.1.1.4'
Br Br -0.6763 1.2805 'International Tables Vol C Tables 4.2.6.8 and 6.1.1.4'

loop_
_geom_angle_atom_site_label_1
_geom_angle_atom_site_label_2
_geom_angle_atom_site_label_3
_geom_angle
C6 C1 C2 120.8(5)
C6 C1 Br1 120.1(4)
C2 C1 Br1 119.1(4)
C1 C2 C3 119.7(5)
C1 C2 H2 120.1
C3 C2 H2 120.1
C2 C3 C4 121.8(4)
C2 C3 H3 119.1
C4 C3 H3 119.1
C3 C4 C5 116.6(4)
C3 C4 C7 123.4(3)
C5 C4 C7 119.9(4)
C6 C5 C4 121.0(5)
C6 C5 H5 119.5
C4 C5 H5 119.5
C1 C6 C5 120.1(4)
C1 C6 H6 120.0
C5 C6 H6 120.0
C9 C7 C4 122.7(3)
C9 C7 C8 119.8(3)
C4 C7 C8 117.5(3)
C7 C8 H8A 109.5
C7 C8 H8B 109.5
H8A C8 H8B 109.5
C7 C8 H8C 109.5
H8A C8 H8C 109.5
H8B C8 H8C 109.5
C7 C9 O1 123.6(3)
C7 C9 C10 127.5(3)
O1 C9 C10 108.8(3)
C13 C10 C14 109.9(3)
C13 C10 C9 112.9(3)
C14 C10 C9 111.1(3)
C13 C10 C11 110.1(3)
C14 C10 C11 110.1(3)
C9 C10 C11 102.5(2)
C12 C11 C10 102.3(3)
C12 C11 H11A 111.3
C10 C11 H11A 111.3
C12 C11 H11B 111.3
C10 C11 H11B 111.3
H11A C11 H11B 109.2
O1 C12 C15 110.2(3)
O1 C12 C11 103.3(3)
C15 C12 C11 114.6(3)
O1 C12 H12 109.5
C15 C12 H12 109.5
C11 C12 H12 109.5
N1 C13 C10 177.6(4)
N2 C14 C10 177.4(4)
C16 C15 C12 124.7(4)
C16 C15 H15 117.7
C12 C15 H15 117.7
C15 C16 H16A 120.0
C15 C16 H16B 120.0
H16A C16 H16B 120.0
C9 O1 C12 109.2(2)

loop_
_geom_bond_atom_site_label_1
_geom_bond_atom_site_label_2
_geom_bond_distance
Br1 C1 1.907(5)
C1 C6 1.344(8)
C1 C2 1.351(7)
C2 C3 1.376(6)
C2 H2 0.9300
C3 C4 1.380(6)
C3 H3 0.9300
C4 C5 1.391(5)
C4 C7 1.480(5)
C5 C6 1.384(7)
C5 H5 0.9300
C6 H6 0.9300
C7 C9 1.333(5)
C7 C8 1.506(5)
C8 H8A 0.9600
C8 H8B 0.9600
C8 H8C 0.9600
C9 O1 1.357(4)
C9 C10 1.533(4)
C10 C13 1.474(5)
C10 C14 1.478(5)
C10 C11 1.549(5)
C11 C12 1.506(5)
C11 H11A 0.9700
C11 H11B 0.9700
C12 O1 1.451(4)
C12 C15 1.464(5)
C12 H12 0.9800
C13 N1 1.127(5)
C14 N2 1.133(5)
C15 C16 1.286(6)
C15 H15 0.9300
C16 H16A 0.9300
C16 H16B 0.9300

loop_
_geom_torsion_atom_site_label_1
_geom_torsion_atom_site_label_2
_geom_torsion_atom_site_label_3
_geom_torsion_atom_site_label_4
_geom_torsion
C6 C1 C2 C3 -1.3(8)
Br1 C1 C2 C3 178.6(4)
C1 C2 C3 C4 -0.1(8)
C2 C3 C4 C5 1.6(7)
C2 C3 C4 C7 -179.4(4)
C3 C4 C5 C6 -1.9(6)
C7 C4 C5 C6 179.0(4)
C2 C1 C6 C5 1.0(8)
Br1 C1 C6 C5 -178.9(4)
C4 C5 C6 C1 0.7(7)
C3 C4 C7 C9 29.3(6)
C5 C4 C7 C9 -151.7(4)
C3 C4 C7 C8 -152.4(4)
C5 C4 C7 C8 26.6(5)
C4 C7 C9 O1 0.0(5)
C8 C7 C9 O1 -178.2(3)
C4 C7 C9 C10 178.7(3)
C8 C7 C9 C10 0.4(6)
C7 C9 C10 C13 -56.5(5)
O1 C9 C10 C13 122.4(3)
C7 C9 C10 C14 67.5(4)
O1 C9 C10 C14 -113.6(3)
C7 C9 C10 C11 -174.9(3)
O1 C9 C10 C11 3.9(3)
C13 C10 C11 C12 -144.8(3)
C14 C10 C11 C12 93.8(3)
C9 C10 C11 C12 -24.5(3)
C10 C11 C12 O1 36.1(3)
C10 C11 C12 C15 155.9(3)
O1 C12 C15 C16 -130.9(4)
C11 C12 C15 C16 113.1(5)
C7 C9 O1 C12 -161.3(3)
C10 C9 O1 C12 19.8(3)
C15 C12 O1 C9 -158.7(3)
C11 C12 O1 C9 -35.9(4)
